data_7155018
loop_
_publ_author_name
'Zhang, Hu'
'Liu, Peng-Fei'
'Chen, Qiong'
'Wu, Qiong-You'
'Seville, Anne'
'Gu, Yu-Cheng'
'Clough, John'
'Zhou, Shao-Lin'
'Yang, Guang-Fu'

_publ_section_title
;
 Synthesis and absolute configuration assignment of albucidin: a
 late-stage reductive deiodination by visible light photocatalysis.
;
_journal_issue 13
_journal_name_full 'Organic &amp; biomolecular chemistry'
_journal_page_first 3482
_journal_page_last 3485
_journal_paper_doi 10.1039/c6ob00371k
_journal_volume 14
_journal_year 2016
_chemical_absolute_configuration ad
_chemical_compound_source synthesis
_chemical_formula_moiety 'C11 H13 N5 O4'
_chemical_formula_sum 'C11 H13 N5 O4'
_chemical_formula_weight 279.26
_chemical_melting_point 495.0(10)
_chemical_name_systematic 'Compound 10'
_space_group_IT_number 19
_symmetry_cell_setting orthorhombic
_symmetry_space_group_name_Hall 'P 2ac 2ab'
_symmetry_space_group_name_H-M 'P 21 21 21'
_atom_sites_solution_hydrogens geom
_atom_sites_solution_primary direct
_atom_sites_solution_secondary difmap
_audit_creation_method SHELXL-97
_audit_update_record
;
2016-03-08 deposited with the CCDC.
2016-03-08 downloaded from the CCDC.
;
_cell_angle_alpha 90.00
_cell_angle_beta 90.00
_cell_angle_gamma 90.00
_cell_formula_units_Z 4
_cell_length_a 7.4773(10)
_cell_length_b 8.2931(11)
_cell_length_c 20.419(3)
_cell_measurement_reflns_used 7409
_cell_measurement_temperature 298(2)
_cell_measurement_theta_max 31.62
_cell_measurement_theta_min 2.65
_cell_volume 1266.2(3)
_computing_cell_refinement 'Bruker SAINT'
_computing_data_collection 'Bruker APEX2'
_computing_data_reduction 'Bruker SAINT'
_computing_molecular_graphics 'Bruker SHELXTL'
_computing_publication_material 'Bruker SHELXTL'
_computing_structure_refinement 'SHELXL-97 (Sheldrick, 2008)'
_computing_structure_solution 'SHELXS-97 (Sheldrick, 2008)'
_diffrn_ambient_temperature 298(2)
_diffrn_measured_fraction_theta_full 0.998
_diffrn_measured_fraction_theta_max 0.998
_diffrn_measurement_device_type 'Bruker APEX-II CCD'
_diffrn_measurement_method '\f and \w scans'
_diffrn_radiation_monochromator graphite
_diffrn_radiation_source 'fine-focus sealed tube'
_diffrn_radiation_type MoK\a
_diffrn_radiation_wavelength 0.71073
_diffrn_reflns_av_R_equivalents 0.0432
_diffrn_reflns_av_sigmaI/netI 0.0362
_diffrn_reflns_limit_h_max 9
_diffrn_reflns_limit_h_min -10
_diffrn_reflns_limit_k_max 11
_diffrn_reflns_limit_k_min -10
_diffrn_reflns_limit_l_max 28
_diffrn_reflns_limit_l_min -28
_diffrn_reflns_number 12797
_diffrn_reflns_theta_full 30.00
_diffrn_reflns_theta_max 30.00
_diffrn_reflns_theta_min 2.65
_exptl_absorpt_coefficient_mu 0.115
_exptl_absorpt_correction_T_max 0.9864
_exptl_absorpt_correction_T_min 0.9730
_exptl_absorpt_correction_type multi-scan
_exptl_absorpt_process_details 'SADABS, Sheldrick,2008'
_exptl_crystal_colour colorless
_exptl_crystal_density_diffrn 1.465
_exptl_crystal_density_method 'not measured'
_exptl_crystal_description block
_exptl_crystal_F_000 584
_exptl_crystal_recrystallization_method 'Re-crystallisation from solvent'
_exptl_crystal_size_max 0.15
_exptl_crystal_size_mid 0.15
_exptl_crystal_size_min 0.12
_refine_diff_density_max 0.275
_refine_diff_density_min -0.197
_refine_diff_density_rms 0.043
_refine_ls_abs_structure_details 'Flack H D (1983), Acta Cryst. A39, 876-881'
_refine_ls_abs_structure_Flack 0.0(9)
_refine_ls_extinction_coef 0.009(3)
_refine_ls_extinction_expression Fc^*^=kFc[1+0.001xFc^2^\l^3^/sin(2\q)]^-1/4^
_refine_ls_extinction_method SHELXL
_refine_ls_goodness_of_fit_ref 1.058
_refine_ls_hydrogen_treatment mixed
_refine_ls_matrix_type full
_refine_ls_number_parameters 184
_refine_ls_number_reflns 3689
_refine_ls_number_restraints 0
_refine_ls_restrained_S_all 1.058
_refine_ls_R_factor_all 0.0409
_refine_ls_R_factor_gt 0.0376
_refine_ls_shift/su_max 0.000
_refine_ls_shift/su_mean 0.000
_refine_ls_structure_factor_coef Fsqd
_refine_ls_weighting_details 'calc w=1/[\s^2^(Fo^2^)+(0.0709P)^2^+0.0802P] where P=(Fo^2^+2Fc^2^)/3'
_refine_ls_weighting_scheme calc
_refine_ls_wR_factor_gt 0.1079
_refine_ls_wR_factor_ref 0.1122
_reflns_number_gt 3413
_reflns_number_total 3689
_reflns_threshold_expression >2sigma(I)
_cod_data_source_file c6ob00371k2.cif
_cod_data_source_block mo_130227b_0m
_cod_depositor_comments
;
The following automatic conversions were performed:

'_chemical_melting_point' value '494-496' was changed to '495.0(10)'
- the average value was taken and precision was estimated.

'_symmetry_cell_setting' value 'Orthorhombic' changed to
'orthorhombic' according to
/usr/data/users/saulius/crontab/automatic-downloads/rss-feeds/RSC/lib/dictionaries/cif_core.dic
dictionary named 'cif_core.dic' version 2.4.2 from 2011-04-26.

Automatic conversion script
Id: cif_fix_values 4268 2015-11-12 08:31:59Z antanas 

 Adding full bibliography for 7155018--7155020.cif.
;
_cod_database_code 7155018
_solvent_exptl_crystal_recrystallization_method 'CH2Cl2, CH3OH'

loop_
_symmetry_equiv_pos_as_xyz
'x, y, z'
'x+1/2, -y+1/2, -z'
'-x, y+1/2, -z+1/2'
'-x+1/2, -y, z+1/2'

loop_
_atom_site_label
_atom_site_type_symbol
_atom_site_fract_x
_atom_site_fract_y
_atom_site_fract_z
_atom_site_U_iso_or_equiv
_atom_site_adp_type
_atom_site_occupancy
_atom_site_symmetry_multiplicity
_atom_site_calc_flag
_atom_site_refinement_flags
C1 C 0.85266(19) -0.40630(15) -0.12529(6) 0.0361(3) Uani 1 1 d .
H1 H 0.8396 -0.5168 -0.1190 0.043 Uiso 1 1 calc R
C2 C 0.94824(17) -0.20401(14) -0.19524(5) 0.0304(2) Uani 1 1 d .
C3 C 0.89345(16) -0.09335(14) -0.14694(5) 0.0284(2) Uani 1 1 d .
C4 C 0.82066(15) -0.15748(14) -0.08986(5) 0.0273(2) Uani 1 1 d .
C5 C 0.8297(2) 0.10594(15) -0.08535(6) 0.0368(3) Uani 1 1 d .
H5 H 0.8182 0.2101 -0.0690 0.044 Uiso 1 1 calc R
C6 C 0.72557(19) -0.03808(15) 0.01662(5) 0.0335(2) Uani 1 1 d .
H6 H 0.6569 -0.1360 0.0260 0.040 Uiso 1 1 calc R
C7 C 0.8772(2) -0.00897(16) 0.06743(6) 0.0373(3) Uani 1 1 d .
H7 H 0.8902 -0.0960 0.0995 0.045 Uiso 1 1 calc R
C8 C 0.75757(18) 0.13088(16) 0.09086(6) 0.0360(3) Uani 1 1 d .
H8 H 0.7011 0.1054 0.1329 0.043 Uiso 1 1 calc R
C9 C 0.8278(2) 0.30048(17) 0.09024(7) 0.0410(3) Uani 1 1 d .
H9A H 0.9186 0.3130 0.0567 0.049 Uiso 1 1 calc R
H9B H 0.7319 0.3764 0.0817 0.049 Uiso 1 1 calc R
C10 C 0.9324(3) 0.4807(2) 0.17206(10) 0.0587(5) Uani 1 1 d .
C11 C 1.0050(4) 0.4891(3) 0.24042(11) 0.0834(8) Uani 1 1 d .
H11A H 0.9077 0.4940 0.2710 0.125 Uiso 1 1 calc R
H11B H 1.0780 0.5837 0.2450 0.125 Uiso 1 1 calc R
H11C H 1.0759 0.3949 0.2491 0.125 Uiso 1 1 calc R
N1 N 0.79482(16) -0.31429(13) -0.07637(5) 0.0334(2) Uani 1 1 d .
N2 N 0.92662(17) -0.36296(12) -0.18199(5) 0.0364(2) Uani 1 1 d .
N3 N 1.0182(2) -0.16383(14) -0.25280(5) 0.0423(3) Uani 1 1 d .
H3A H 1.0481 -0.2377 -0.2802 0.051 Uiso 1 1 calc R
H3B H 1.0335 -0.0639 -0.2626 0.051 Uiso 1 1 calc R
N4 N 0.89643(18) 0.07411(13) -0.14350(5) 0.0351(2) Uani 1 1 d .
N5 N 0.77866(15) -0.02829(12) -0.05117(5) 0.0310(2) Uani 1 1 d .
O1 O 1.03849(14) 0.04146(14) 0.03995(6) 0.0464(3) Uani 1 1 d .
H1A H 1.1114 -0.0323 0.0417 0.070 Uiso 1 1 calc R
O2 O 0.63363(13) 0.10460(13) 0.03649(4) 0.0386(2) Uani 1 1 d .
O3 O 0.9032(2) 0.32766(15) 0.15438(6) 0.0554(3) Uani 1 1 d .
O4 O 0.9055(3) 0.5921(2) 0.13678(10) 0.0891(5) Uani 1 1 d .

loop_
_atom_site_aniso_label
_atom_site_aniso_U_11
_atom_site_aniso_U_22
_atom_site_aniso_U_33
_atom_site_aniso_U_23
_atom_site_aniso_U_13
_atom_site_aniso_U_12
C1 0.0515(7) 0.0240(5) 0.0327(5) 0.0029(4) 0.0088(5) -0.0007(5)
C2 0.0392(6) 0.0260(5) 0.0259(5) 0.0003(4) 0.0029(4) 0.0002(4)
C3 0.0360(5) 0.0247(5) 0.0245(4) 0.0007(4) 0.0022(4) -0.0011(4)
C4 0.0308(5) 0.0268(5) 0.0244(4) 0.0006(4) 0.0017(4) -0.0010(4)
C5 0.0544(7) 0.0250(5) 0.0309(5) -0.0010(4) 0.0057(5) -0.0038(5)
C6 0.0442(6) 0.0301(5) 0.0263(4) -0.0015(4) 0.0084(4) -0.0030(5)
C7 0.0508(7) 0.0318(6) 0.0294(5) 0.0058(4) -0.0007(5) 0.0035(5)
C8 0.0450(7) 0.0375(6) 0.0256(4) -0.0039(4) 0.0052(4) -0.0033(5)
C9 0.0479(7) 0.0360(6) 0.0390(6) -0.0049(5) 0.0025(6) -0.0016(5)
C10 0.0586(9) 0.0544(10) 0.0630(10) -0.0239(8) 0.0177(8) -0.0183(8)
C11 0.0839(14) 0.1016(18) 0.0649(12) -0.0421(13) 0.0130(11) -0.0365(14)
N1 0.0435(5) 0.0264(5) 0.0303(4) 0.0012(3) 0.0072(4) -0.0025(4)
N2 0.0535(6) 0.0250(5) 0.0307(5) 0.0004(4) 0.0107(4) 0.0016(4)
N3 0.0708(8) 0.0274(5) 0.0285(4) -0.0002(4) 0.0149(5) -0.0001(5)
N4 0.0515(6) 0.0255(5) 0.0284(4) 0.0007(4) 0.0057(4) -0.0036(4)
N5 0.0407(5) 0.0274(5) 0.0250(4) -0.0013(3) 0.0052(4) -0.0025(4)
O1 0.0384(5) 0.0448(6) 0.0561(6) 0.0078(5) -0.0032(4) 0.0103(4)
O2 0.0392(5) 0.0422(5) 0.0346(4) -0.0096(4) 0.0029(3) 0.0044(4)
O3 0.0706(8) 0.0477(6) 0.0479(6) -0.0115(5) -0.0077(5) -0.0100(6)
O4 0.1263(15) 0.0457(8) 0.0954(12) -0.0147(8) 0.0090(12) -0.0145(9)

loop_
_atom_type_symbol
_atom_type_description
_atom_type_scat_dispersion_real
_atom_type_scat_dispersion_imag
_atom_type_scat_source
C C 0.0033 0.0016 'International Tables Vol C Tables 4.2.6.8 and 6.1.1.4'
H H 0.0000 0.0000 'International Tables Vol C Tables 4.2.6.8 and 6.1.1.4'
N N 0.0061 0.0033 'International Tables Vol C Tables 4.2.6.8 and 6.1.1.4'
O O 0.0106 0.0060 'International Tables Vol C Tables 4.2.6.8 and 6.1.1.4'

loop_
_geom_angle_atom_site_label_1
_geom_angle_atom_site_label_2
_geom_angle_atom_site_label_3
_geom_angle
N1 C1 N2 129.28(12)
N1 C1 H1 115.4
N2 C1 H1 115.4
N3 C2 N2 117.87(10)
N3 C2 C3 124.79(11)
N2 C2 C3 117.34(10)
N4 C3 C4 110.21(10)
N4 C3 C2 132.97(11)
C4 C3 C2 116.82(10)
N1 C4 N5 127.37(10)
N1 C4 C3 126.72(10)
N5 C4 C3 105.91(10)
N4 C5 N5 113.78(11)
N4 C5 H5 123.1
N5 C5 H5 123.1
O2 C6 N5 111.02(10)
O2 C6 C7 91.88(9)
N5 C6 C7 115.51(11)
O2 C6 H6 112.3
N5 C6 H6 112.3
C7 C6 H6 112.3
O1 C7 C8 113.66(11)
O1 C7 C6 114.11(10)
C8 C7 C6 84.30(10)
O1 C7 H7 113.8
C8 C7 H7 113.8
C6 C7 H7 113.8
O2 C8 C9 110.79(11)
O2 C8 C7 91.15(9)
C9 C8 C7 119.96(12)
O2 C8 H8 111.1
C9 C8 H8 111.1
C7 C8 H8 111.1
O3 C9 C8 105.98(11)
O3 C9 H9A 110.5
C8 C9 H9A 110.5
O3 C9 H9B 110.5
C8 C9 H9B 110.5
H9A C9 H9B 108.7
O4 C10 O3 123.12(19)
O4 C10 C11 126.1(2)
O3 C10 C11 110.7(2)
C10 C11 H11A 109.5
C10 C11 H11B 109.5
H11A C11 H11B 109.5
C10 C11 H11C 109.5
H11A C11 H11C 109.5
H11B C11 H11C 109.5
C1 N1 C4 110.79(10)
C1 N2 C2 119.04(10)
C2 N3 H3A 120.0
C2 N3 H3B 120.0
H3A N3 H3B 120.0
C5 N4 C3 103.89(10)
C4 N5 C5 106.18(9)
C4 N5 C6 124.99(10)
C5 N5 C6 127.74(10)
C7 O1 H1A 109.5
C6 O2 C8 91.95(9)
C10 O3 C9 117.18(15)

loop_
_geom_bond_atom_site_label_1
_geom_bond_atom_site_label_2
_geom_bond_distance
C1 N1 1.3292(16)
C1 N2 1.3325(15)
C1 H1 0.9300
C2 N3 1.3288(15)
C2 N2 1.3554(15)
C2 C3 1.4081(15)
C3 N4 1.3907(15)
C3 C4 1.3919(15)
C4 N1 1.3433(15)
C4 N5 1.3677(15)
C5 N4 1.3147(16)
C5 N5 1.3681(15)
C5 H5 0.9300
C6 O2 1.4273(16)
C6 N5 1.4424(14)
C6 C7 1.5558(19)
C6 H6 0.9800
C7 O1 1.3943(18)
C7 C8 1.5409(19)
C7 H7 0.9800
C8 O2 1.4626(16)
C8 C9 1.5014(19)
C8 H8 0.9800
C9 O3 1.4435(18)
C9 H9A 0.9700
C9 H9B 0.9700
C10 O4 1.189(3)
C10 O3 1.338(2)
C10 C11 1.499(3)
C11 H11A 0.9600
C11 H11B 0.9600
C11 H11C 0.9600
N3 H3A 0.8600
N3 H3B 0.8600
O1 H1A 0.8200

loop_
_geom_hbond_atom_site_label_D
_geom_hbond_atom_site_label_H
_geom_hbond_atom_site_label_A
_geom_hbond_distance_DH
_geom_hbond_distance_HA
_geom_hbond_distance_DA
_geom_hbond_angle_DHA
_geom_hbond_site_symmetry_A
O1 H1A N1 0.82 2.00 2.7885(15) 161.1 2_545
N3 H3B N2 0.86 2.04 2.8582(16) 159.6 3_754
N3 H3A N4 0.86 2.24 3.1008(15) 175.0 3_744

loop_
_geom_torsion_atom_site_label_1
_geom_torsion_atom_site_label_2
_geom_torsion_atom_site_label_3
_geom_torsion_atom_site_label_4
_geom_torsion
N3 C2 C3 N4 -1.0(2)
N2 C2 C3 N4 179.49(14)
N3 C2 C3 C4 179.12(13)
N2 C2 C3 C4 -0.40(18)
N4 C3 C4 N1 179.08(12)
C2 C3 C4 N1 -1.01(19)
N4 C3 C4 N5 0.02(15)
C2 C3 C4 N5 179.94(11)
O2 C6 C7 O1 -107.14(12)
N5 C6 C7 O1 7.27(16)
O2 C6 C7 C8 6.26(9)
N5 C6 C7 C8 120.67(11)
O1 C7 C8 O2 107.75(11)
C6 C7 C8 O2 -6.11(9)
O1 C7 C8 C9 -7.17(17)
C6 C7 C8 C9 -121.02(12)
O2 C8 C9 O3 163.51(11)
C7 C8 C9 O3 -92.40(14)
N2 C1 N1 C4 -0.5(2)
N5 C4 N1 C1 -179.75(12)
C3 C4 N1 C1 1.39(19)
N1 C1 N2 C2 -0.8(2)
N3 C2 N2 C1 -178.34(13)
C3 C2 N2 C1 1.22(19)
N5 C5 N4 C3 -1.70(17)
C4 C3 N4 C5 0.99(16)
C2 C3 N4 C5 -178.91(14)
N1 C4 N5 C5 179.96(13)
C3 C4 N5 C5 -1.00(14)
N1 C4 N5 C6 11.1(2)
C3 C4 N5 C6 -169.85(12)
N4 C5 N5 C4 1.76(16)
N4 C5 N5 C6 170.21(13)
O2 C6 N5 C4 -159.97(11)
C7 C6 N5 C4 97.18(14)
O2 C6 N5 C5 33.61(19)
C7 C6 N5 C5 -69.24(18)
N5 C6 O2 C8 -124.89(11)
C7 C6 O2 C8 -6.57(9)
C9 C8 O2 C6 129.45(11)
C7 C8 O2 C6 6.63(10)
O4 C10 O3 C9 -2.9(3)
C11 C10 O3 C9 178.15(16)
C8 C9 O3 C10 -163.03(15)
